data_9005667
loop_
_publ_author_name
'Bosi, F.'
'Lucchesi, S.'
'Reznitskii, L.'

_publ_section_title
;
 Crystal chemistry of the dravite-chromdravite series
 Note: Tourmaline TMt6b
;
_journal_name_full 'European Journal of Mineralogy'
_journal_page_first 345
_journal_page_last 352
_journal_paper_doi 10.1127/0935-1221/2004/0016-0345
_journal_volume 16
_journal_year 2004
_chemical_compound_source 'Sludyanka crystalline complex, Lake Baikal, Russia'
_chemical_formula_sum
;Al2.364 B3 Ca0.068 Cr4.029 F0.332 Fe0.036 H2.982 K0.017 Mg2.322 Na0.892
 O30.668 Si5.976 Ti0.03 V0.243
;
_chemical_name_mineral Chromdravite
_space_group_IT_number 160
_symmetry_space_group_name_Hall 'R 3 -2"'
_symmetry_space_group_name_H-M 'R 3 m :H'
_cell_angle_alpha 90
_cell_angle_beta 90
_cell_angle_gamma 120
_cell_formula_units_Z 3
_cell_length_a 16.0377
_cell_length_b 16.0377
_cell_length_c 7.3157
_cell_volume 1629.561
_database_code_amcsd 0007058
_exptl_crystal_density_diffrn 3.270
_cod_original_sg_symbol_H-M 'R 3 m'
_cod_original_formula_sum
;Na.892 Ca.068 K.017 Cr4.029 Mg2.322 V.243 Fe.036 Ti.03 Al2.364 Si5.976 B3
 O30.668 F.332 H2.982
;
_cod_database_code 9005667

loop_
_space_group_symop_operation_xyz
x,y,z
2/3+x,1/3+y,1/3+z
1/3+x,2/3+y,2/3+z
x,x-y,z
2/3+x,1/3+x-y,1/3+z
1/3+x,2/3+x-y,2/3+z
-y,-x,z
2/3-y,1/3-x,1/3+z
1/3-y,2/3-x,2/3+z
-x+y,y,z
2/3-x+y,1/3+y,1/3+z
1/3-x+y,2/3+y,2/3+z
-y,x-y,z
2/3-y,1/3+x-y,1/3+z
1/3-y,2/3+x-y,2/3+z
-x+y,-x,z
2/3-x+y,1/3-x,1/3+z
1/3-x+y,2/3-x,2/3+z

loop_
_atom_site_label
_atom_site_fract_x
_atom_site_fract_y
_atom_site_fract_z
_atom_site_occupancy
_atom_site_U_iso_or_equiv
_atom_site_type_symbol
_atom_site_attached_hydrogens
NaX 0.00000 0.00000 0.22540 0.89200 0.01830 Na 0
CaX 0.00000 0.00000 0.22540 0.06800 0.01830 Ca 0
KX 0.00000 0.00000 0.22540 0.01700 0.01830 K 0
CrY 0.12339 0.06169 0.63757 0.74300 0.00450 Cr 0
MgY 0.12339 0.06169 0.63757 0.15400 0.00450 Mg 0
V3+Y 0.12339 0.06169 0.63757 0.08100 0.00450 V 0
Fe2+Y 0.12339 0.06169 0.63757 0.01200 0.00450 Fe 0
Ti4+Y 0.12339 0.06169 0.63757 0.01000 0.00450 Ti 0
AlZ 0.29781 0.26188 0.60891 0.39000 0.00520 Al 0
MgZ 0.29781 0.26188 0.60891 0.31000 0.00520 Mg 0
CrZ 0.29781 0.26188 0.60891 0.30000 0.00520 Cr 0
SiT 0.19013 0.18840 0.00000 0.99600 0.00460 Si 0
AlT 0.19013 0.18840 0.00000 0.00400 0.00460 Al 0
B 0.10992 0.21984 0.45410 1.00000 0.00480 B 0
O1W 0.00000 0.00000 0.76510 0.66800 0.00670 O 0
F1W 0.00000 0.00000 0.76510 0.33200 0.00670 F 0
O2 0.06024 0.12048 0.48930 1.00000 0.00640 O 0
O3V 0.25650 0.12825 0.51020 1.00000 0.00970 O 0
O4 0.09262 0.18524 0.07200 1.00000 0.01000 O 0
O5 0.18260 0.09130 0.09130 1.00000 0.00890 O 0
O6 0.19144 0.18221 0.78030 1.00000 0.00740 O 0
O7 0.28310 0.28278 0.07340 1.00000 0.00910 O 0
O8 0.20752 0.26819 0.43820 1.00000 0.01040 O 0
H3V 0.23700 0.11850 0.36000 0.99400 0.14000 H 0

loop_
_cod_changelog_entry_id
_cod_changelog_entry_author
_cod_changelog_entry_date
_cod_changelog_entry_text
1
;cod-tools version 3.8.0
Id: cif_guess_AMCSD_atom_types 9581 2023-05-17 12:35:41Z saulius
;
2023-05-23T09:18:16+03:00
;Derived atom types and hydrogen counts
from atom names that follow the AMCSD naming convention
(Wat == water, O-H == hydroxyl).
;

loop_
_cod_related_entry_id
_cod_related_entry_database
_cod_related_entry_code
1 AMCSD 0007058
